data_7238529
loop_
_publ_author_name
'Sridhar, Balasubramanian'
'Nanubolu, Jagadeesh Babu'
'Ravikumar, Krishnan'

_publ_section_title
;
 Competition between the two-point and three-point synthon in
 cytosine--carboxylic acid complexes
;
_journal_issue 20
_journal_name_full CrystEngComm
_journal_page_first 7065
_journal_paper_doi 10.1039/c2ce26076j
_journal_volume 14
_journal_year 2012
_chemical_formula_moiety 'C4 H6 N3 O +, C7 H6 N O2 -, C4 H5 N3 O, H2 O'
_chemical_formula_sum 'C15 H19 N7 O5'
_chemical_formula_weight 377.37
_chemical_name_common
;
Cytosinium para amino benzoate cytosine monohydrate
;
_space_group_IT_number 14
_space_group_name_Hall '-P 2yn'
_space_group_name_H-M_alt 'P 1 21/n 1'
_symmetry_cell_setting monoclinic
_symmetry_space_group_name_Hall '-P 2yn'
_symmetry_space_group_name_H-M 'P 1 21/n 1'
_atom_sites_solution_hydrogens geom
_atom_sites_solution_primary direct
_atom_sites_solution_secondary difmap
_audit_creation_method SHELXL-97
_cell_angle_alpha 90.00
_cell_angle_beta 94.462(1)
_cell_angle_gamma 90.00
_cell_formula_units_Z 4
_cell_length_a 7.3666(3)
_cell_length_b 6.4615(3)
_cell_length_c 36.9629(16)
_cell_measurement_reflns_used 7737
_cell_measurement_temperature 294(2)
_cell_measurement_theta_max 28.00
_cell_measurement_theta_min 2.79
_cell_volume 1754.08(13)
_computing_cell_refinement 'SAINT (Bruker, 2001)'
_computing_data_collection 'SMART (Bruker, 2001)'
_computing_data_reduction SAINT
_computing_molecular_graphics 'SHELXTL/PC (Sheldrick, 1990)'
_computing_publication_material SHELXL97
_computing_structure_refinement 'SHELXL-97 (Sheldrick, 2008)'
_computing_structure_solution 'SHELXS-97 (Sheldrick, 2008)'
_diffrn_ambient_temperature 294(2)
_diffrn_measured_fraction_theta_full 0.999
_diffrn_measured_fraction_theta_max 0.999
_diffrn_measurement_device 'Bruker SMART APEX CCD area-detector'
_diffrn_measurement_device_type 'CCD Area Detector'
_diffrn_measurement_method '\w scan'
_diffrn_radiation_monochromator graphite
_diffrn_radiation_source 'fine-focus sealed tube'
_diffrn_radiation_type MoK\a
_diffrn_radiation_wavelength 0.71073
_diffrn_reflns_av_R_equivalents 0.0292
_diffrn_reflns_av_sigmaI/netI 0.0214
_diffrn_reflns_limit_h_max 8
_diffrn_reflns_limit_h_min -8
_diffrn_reflns_limit_k_max 7
_diffrn_reflns_limit_k_min -7
_diffrn_reflns_limit_l_max 43
_diffrn_reflns_limit_l_min -43
_diffrn_reflns_number 16058
_diffrn_reflns_theta_full 25.00
_diffrn_reflns_theta_max 25.00
_diffrn_reflns_theta_min 2.21
_diffrn_standards_number 0
_exptl_absorpt_coefficient_mu 0.110
_exptl_absorpt_correction_type none
_exptl_crystal_colour colorless
_exptl_crystal_density_diffrn 1.429
_exptl_crystal_density_method 'not measured'
_exptl_crystal_description block
_exptl_crystal_F_000 792
_exptl_crystal_size_max 0.17
_exptl_crystal_size_mid 0.17
_exptl_crystal_size_min 0.08
_refine_diff_density_max 0.325
_refine_diff_density_min -0.307
_refine_diff_density_rms 0.076
_refine_ls_extinction_method none
_refine_ls_goodness_of_fit_ref 1.117
_refine_ls_hydrogen_treatment mixed
_refine_ls_matrix_type full
_refine_ls_number_parameters 288
_refine_ls_number_reflns 3099
_refine_ls_number_restraints 0
_refine_ls_restrained_S_all 1.117
_refine_ls_R_factor_all 0.0548
_refine_ls_R_factor_gt 0.0514
_refine_ls_shift/su_max 0.000
_refine_ls_shift/su_mean 0.000
_refine_ls_structure_factor_coef Fsqd
_refine_ls_weighting_details 'calc w=1/[\s^2^(Fo^2^)+(0.0788P)^2^+0.6342P] where P=(Fo^2^+2Fc^2^)/3'
_refine_ls_weighting_scheme calc
_refine_ls_wR_factor_gt 0.1415
_refine_ls_wR_factor_ref 0.1450
_reflns_number_gt 2849
_reflns_number_total 3099
_reflns_threshold_expression I>2\s(I)
_cod_data_source_file c2ce26076j.txt
_cod_data_source_block an57m
_cod_original_sg_symbol_H-M 'P 21/n'
_cod_database_code 7238529

loop_
_symmetry_equiv_pos_as_xyz
'x, y, z'
'-x+1/2, y+1/2, -z+1/2'
'-x, -y, -z'
'x-1/2, -y-1/2, z-1/2'

loop_
_atom_site_label
_atom_site_type_symbol
_atom_site_fract_x
_atom_site_fract_y
_atom_site_fract_z
_atom_site_U_iso_or_equiv
_atom_site_adp_type
_atom_site_occupancy
_atom_site_symmetry_multiplicity
_atom_site_calc_flag
_atom_site_refinement_flags
C2A C 1.1011(2) 0.2315(2) 0.07140(5) 0.0289(4) Uani 1 1 d .
C4A C 0.9636(3) 0.2233(3) 0.12734(5) 0.0378(4) Uani 1 1 d .
H4A H 0.9762 0.2137 0.1525 0.045 Uiso 1 1 calc R
C5A C 0.7983(3) 0.2471(3) 0.11028(5) 0.0365(4) Uani 1 1 d .
H5A H 0.6950 0.2586 0.1231 0.044 Uiso 1 1 calc R
C6A C 0.7866(2) 0.2540(2) 0.07169(5) 0.0314(4) Uani 1 1 d .
N1A N 0.93564(19) 0.24880(19) 0.05307(4) 0.0290(3) Uani 1 1 d .
H1N H 1.222(3) 0.177(4) 0.1192(6) 0.056(6) Uiso 1 1 d .
N3A N 1.1128(2) 0.2132(2) 0.10832(4) 0.0362(4) Uani 1 1 d .
N7A N 0.6274(2) 0.2657(3) 0.05277(6) 0.0488(5) Uani 1 1 d .
H2N H 0.526(4) 0.260(3) 0.0637(7) 0.057(7) Uiso 1 1 d .
H3N H 0.632(3) 0.267(3) 0.0303(8) 0.054(7) Uiso 1 1 d .
O8A O 1.24356(16) 0.2283(2) 0.05531(4) 0.0406(4) Uani 1 1 d .
C2B C 0.7626(2) 0.2576(2) -0.04335(5) 0.0306(4) Uani 1 1 d .
C4B C 0.9203(2) 0.2614(2) -0.09678(5) 0.0325(4) Uani 1 1 d .
H4B H 0.9137 0.2639 -0.1220 0.039 Uiso 1 1 calc R
C5B C 1.0854(2) 0.2590(2) -0.07857(5) 0.0321(4) Uani 1 1 d .
H5B H 1.1913 0.2605 -0.0907 0.039 Uiso 1 1 calc R
C6B C 1.0918(2) 0.2539(2) -0.04019(5) 0.0289(4) Uani 1 1 d .
N1B N 0.9318(2) 0.2550(2) -0.02450(4) 0.0296(4) Uani 1 1 d .
H4N H 0.925(3) 0.251(3) -0.0029(7) 0.038(6) Uiso 1 1 d .
N3B N 0.7627(2) 0.2604(2) -0.08005(4) 0.0328(4) Uani 1 1 d .
H5N H 0.646(3) 0.253(3) -0.0945(7) 0.055(7) Uiso 1 1 d .
N7B N 1.2428(2) 0.2485(3) -0.01933(5) 0.0390(4) Uani 1 1 d .
H6N H 1.237(3) 0.243(3) 0.0029(7) 0.036(6) Uiso 1 1 d .
H7N H 1.342(3) 0.250(3) -0.0277(7) 0.045(6) Uiso 1 1 d .
O8B O 0.62379(17) 0.2573(2) -0.02724(4) 0.0423(4) Uani 1 1 d .
C11 C 0.4654(2) 0.0924(3) -0.14872(5) 0.0360(4) Uani 1 1 d .
C12 C 0.3092(2) 0.1006(3) -0.17696(4) 0.0352(4) Uani 1 1 d .
C13 C 0.2845(3) -0.0478(3) -0.20415(5) 0.0453(5) Uani 1 1 d .
H13 H 0.3705 -0.1522 -0.2056 0.054 Uiso 1 1 calc R
C14 C 0.1345(3) -0.0426(4) -0.22898(5) 0.0516(5) Uani 1 1 d .
H14 H 0.1211 -0.1434 -0.2470 0.062 Uiso 1 1 calc R
C15 C 0.0043(3) 0.1101(4) -0.22748(5) 0.0489(5) Uani 1 1 d .
C16 C 0.0276(3) 0.2586(3) -0.20029(6) 0.0506(6) Uani 1 1 d .
H16 H -0.0596 0.3613 -0.1985 0.061 Uiso 1 1 calc R
C17 C 0.1791(3) 0.2545(3) -0.17595(5) 0.0408(5) Uani 1 1 d .
H17 H 0.1943 0.3577 -0.1584 0.049 Uiso 1 1 calc R
N18 N -0.1497(3) 0.1113(5) -0.25163(6) 0.0730(7) Uani 1 1 d .
H8N H -0.218(5) 0.238(5) -0.2507(11) 0.102(12) Uiso 1 1 d .
H9N H -0.132(3) 0.051(4) -0.2734(7) 0.066(7) Uiso 1 1 d .
O9 O 0.4787(2) 0.2424(2) -0.12635(4) 0.0471(4) Uani 1 1 d .
O10 O 0.57172(18) -0.0576(2) -0.14778(4) 0.0505(4) Uani 1 1 d .
O1W O -0.1399(3) 0.0458(3) -0.32975(5) 0.0693(5) Uani 1 1 d .
H1W H -0.065(5) -0.041(6) -0.3458(11) 0.125(13) Uiso 1 1 d .
H2W H -0.095(5) 0.172(7) -0.3355(11) 0.117(13) Uiso 1 1 d .

loop_
_atom_site_aniso_label
_atom_site_aniso_U_11
_atom_site_aniso_U_22
_atom_site_aniso_U_33
_atom_site_aniso_U_23
_atom_site_aniso_U_13
_atom_site_aniso_U_12
C2A 0.0253(8) 0.0310(8) 0.0302(9) 0.0005(6) 0.0008(7) -0.0028(6)
C4A 0.0415(10) 0.0447(10) 0.0278(9) 0.0003(7) 0.0061(8) -0.0028(8)
C5A 0.0347(10) 0.0391(10) 0.0373(10) 0.0018(7) 0.0135(8) 0.0001(7)
C6A 0.0258(9) 0.0317(9) 0.0371(9) 0.0012(6) 0.0052(7) -0.0003(6)
N1A 0.0213(7) 0.0350(8) 0.0305(8) 0.0010(5) 0.0013(6) -0.0005(5)
N3A 0.0291(8) 0.0501(9) 0.0287(8) 0.0012(6) -0.0017(6) -0.0017(6)
N7A 0.0220(8) 0.0840(14) 0.0407(11) 0.0055(8) 0.0047(7) 0.0019(7)
O8A 0.0197(6) 0.0661(9) 0.0362(7) 0.0028(6) 0.0033(5) -0.0007(5)
C2B 0.0239(8) 0.0353(9) 0.0324(9) -0.0007(6) 0.0009(7) 0.0005(6)
C4B 0.0376(10) 0.0340(9) 0.0259(8) -0.0006(6) 0.0030(7) -0.0004(7)
C5B 0.0304(9) 0.0338(9) 0.0331(9) -0.0013(6) 0.0092(7) -0.0016(6)
C6B 0.0225(8) 0.0294(8) 0.0349(9) -0.0005(6) 0.0038(7) -0.0011(6)
N1B 0.0224(7) 0.0420(8) 0.0245(8) -0.0002(6) 0.0020(6) -0.0009(5)
N3B 0.0287(8) 0.0403(8) 0.0289(8) -0.0001(6) -0.0011(6) 0.0009(6)
N7B 0.0208(8) 0.0621(11) 0.0342(10) 0.0008(7) 0.0033(7) -0.0013(6)
O8B 0.0213(6) 0.0685(10) 0.0372(7) -0.0015(6) 0.0028(5) 0.0004(5)
C11 0.0320(9) 0.0456(10) 0.0300(9) 0.0041(8) -0.0003(7) -0.0014(8)
C12 0.0317(9) 0.0458(10) 0.0277(8) 0.0034(7) 0.0001(7) -0.0005(7)
C13 0.0422(10) 0.0540(12) 0.0388(10) -0.0065(8) -0.0028(8) 0.0066(9)
C14 0.0518(11) 0.0652(14) 0.0365(10) -0.0136(9) -0.0058(9) -0.0020(10)
C15 0.0354(10) 0.0784(15) 0.0317(9) 0.0019(9) -0.0044(7) -0.0021(10)
C16 0.0415(11) 0.0705(15) 0.0385(11) -0.0022(9) -0.0055(9) 0.0174(9)
C17 0.0412(10) 0.0512(11) 0.0290(9) -0.0039(7) -0.0030(8) 0.0058(8)
N18 0.0468(11) 0.122(2) 0.0464(11) -0.0089(13) -0.0176(9) 0.0073(12)
O9 0.0441(8) 0.0551(9) 0.0395(8) -0.0067(6) -0.0128(6) 0.0026(6)
O10 0.0408(7) 0.0574(9) 0.0509(8) -0.0015(7) -0.0117(6) 0.0119(7)
O1W 0.0836(13) 0.0613(11) 0.0623(11) -0.0008(9) 0.0003(9) -0.0010(10)

loop_
_atom_type_symbol
_atom_type_description
_atom_type_scat_dispersion_real
_atom_type_scat_dispersion_imag
_atom_type_scat_source
C C 0.0033 0.0016 'International Tables Vol C Tables 4.2.6.8 and 6.1.1.4'
H H 0.0000 0.0000 'International Tables Vol C Tables 4.2.6.8 and 6.1.1.4'
N N 0.0061 0.0033 'International Tables Vol C Tables 4.2.6.8 and 6.1.1.4'
O O 0.0106 0.0060 'International Tables Vol C Tables 4.2.6.8 and 6.1.1.4'

loop_
_geom_angle_atom_site_label_1
_geom_angle_atom_site_label_2
_geom_angle_atom_site_label_3
_geom_angle
O8A C2A N1A 121.48(15)
O8A C2A N3A 119.02(15)
N1A C2A N3A 119.49(15)
C5A C4A N3A 120.54(16)
C5A C4A H4A 119.7
N3A C4A H4A 119.7
C4A C5A C6A 117.30(16)
C4A C5A H5A 121.3
C6A C5A H5A 121.3
N7A C6A N1A 117.30(17)
N7A C6A C5A 121.00(17)
N1A C6A C5A 121.70(16)
C6A N1A C2A 119.15(15)
C4A N3A C2A 121.66(15)
C4A N3A H1N 121.0(15)
C2A N3A H1N 116.9(15)
C6A N7A H2N 120.5(17)
C6A N7A H3N 115.3(17)
H2N N7A H3N 124(2)
O8B C2B N3B 123.56(16)
O8B C2B N1B 120.71(16)
N3B C2B N1B 115.73(16)
C5B C4B N3B 123.00(16)
C5B C4B H4B 118.5
N3B C4B H4B 118.5
C4B C5B C6B 117.44(16)
C4B C5B H5B 121.3
C6B C5B H5B 121.3
N7B C6B N1B 118.58(17)
N7B C6B C5B 123.62(17)
N1B C6B C5B 117.80(16)
C6B N1B C2B 124.49(16)
C6B N1B H4N 123.5(15)
C2B N1B H4N 112.0(15)
C2B N3B C4B 121.53(15)
C2B N3B H5N 118.5(15)
C4B N3B H5N 119.8(15)
C6B N7B H6N 118.7(15)
C6B N7B H7N 121.8(17)
H6N N7B H7N 120(2)
O10 C11 O9 123.94(16)
O10 C11 C12 119.73(16)
O9 C11 C12 116.32(15)
C17 C12 C13 117.59(16)
C17 C12 C11 120.29(16)
C13 C12 C11 122.08(16)
C14 C13 C12 121.09(18)
C14 C13 H13 119.5
C12 C13 H13 119.5
C15 C14 C13 120.90(19)
C15 C14 H14 119.6
C13 C14 H14 119.6
C14 C15 N18 120.9(2)
C14 C15 C16 118.36(18)
N18 C15 C16 120.7(2)
C17 C16 C15 120.45(18)
C17 C16 H16 119.8
C15 C16 H16 119.8
C16 C17 C12 121.58(17)
C16 C17 H17 119.2
C12 C17 H17 119.2
C15 N18 H8N 113(2)
C15 N18 H9N 113.5(16)
H8N N18 H9N 120(3)
H1W O1W H2W 98(3)

loop_
_geom_bond_atom_site_label_1
_geom_bond_atom_site_label_2
_geom_bond_distance
C2A O8A 1.246(2)
C2A N1A 1.352(2)
C2A N3A 1.366(2)
C4A C5A 1.336(3)
C4A N3A 1.351(2)
C4A H4A 0.9300
C5A C6A 1.423(3)
C5A H5A 0.9300
C6A N7A 1.320(2)
C6A N1A 1.341(2)
N3A H1N 0.90(3)
N7A H2N 0.88(3)
N7A H3N 0.84(3)
C2B O8B 1.223(2)
C2B N3B 1.357(2)
C2B N1B 1.380(2)
C4B C5B 1.343(3)
C4B N3B 1.357(2)
C4B H4B 0.9300
C5B C6B 1.416(3)
C5B H5B 0.9300
C6B N7B 1.304(2)
C6B N1B 1.353(2)
N1B H4N 0.80(3)
N3B H5N 0.98(3)
N7B H6N 0.83(2)
N7B H7N 0.82(3)
C11 O10 1.245(2)
C11 O9 1.273(2)
C11 C12 1.493(2)
C12 C17 1.384(3)
C12 C13 1.390(3)
C13 C14 1.381(3)
C13 H13 0.9300
C14 C15 1.380(3)
C14 H14 0.9300
C15 N18 1.388(3)
C15 C16 1.390(3)
C16 C17 1.378(3)
C16 H16 0.9300
C17 H17 0.9300
N18 H8N 0.96(3)
N18 H9N 0.91(3)
O1W H1W 1.01(4)
O1W H2W 0.91(4)

loop_
_geom_hbond_atom_site_label_D
_geom_hbond_atom_site_label_H
_geom_hbond_atom_site_label_A
_geom_hbond_distance_DH
_geom_hbond_distance_HA
_geom_hbond_distance_DA
_geom_hbond_angle_DHA
_geom_hbond_site_symmetry_A
N3A H1N O10 0.90(3) 1.94(3) 2.830(2) 168(2) 3_755
N7A H2N O8A 0.88(3) 2.09(3) 2.847(2) 144(2) 1_455
N7A H3N O8B 0.84(3) 2.12(3) 2.956(2) 176(2) .
N1B H4N N1A 0.80(3) 2.07(3) 2.866(2) 174(2) .
N3B H5N O9 0.98(3) 1.64(3) 2.601(2) 167(2) .
N7B H6N O8A 0.83(2) 1.94(3) 2.762(2) 176(2) .
N7B H7N O8B 0.82(3) 2.07(3) 2.845(2) 158(2) 1_655
N18 H8N N18 0.96(3) 2.61(3) 3.559(4) 170(3) 2_454
N18 H9N O1W 0.91(3) 2.08(3) 2.925(3) 154(2) .
O1W H1W O9 1.01(4) 1.88(4) 2.862(3) 164(3) 2_544
O1W H2W O10 0.91(4) 1.87(5) 2.752(3) 164(4) 2_554

loop_
_geom_torsion_atom_site_label_1
_geom_torsion_atom_site_label_2
_geom_torsion_atom_site_label_3
_geom_torsion_atom_site_label_4
_geom_torsion
N3A C4A C5A C6A 2.0(3)
C4A C5A C6A N7A 176.26(17)
C4A C5A C6A N1A -3.7(2)
N7A C6A N1A C2A -178.32(15)
C5A C6A N1A C2A 1.6(2)
O8A C2A N1A C6A -179.20(15)
N3A C2A N1A C6A 2.0(2)
C5A C4A N3A C2A 1.6(3)
O8A C2A N3A C4A 177.48(16)
N1A C2A N3A C4A -3.7(2)
N3B C4B C5B C6B 0.4(2)
C4B C5B C6B N7B 179.11(15)
C4B C5B C6B N1B -1.0(2)
N7B C6B N1B C2B -179.05(15)
C5B C6B N1B C2B 1.0(2)
O8B C2B N1B C6B 179.60(15)
N3B C2B N1B C6B -0.4(2)
O8B C2B N3B C4B 179.73(15)
N1B C2B N3B C4B -0.3(2)
C5B C4B N3B C2B 0.3(2)
O10 C11 C12 C17 173.04(17)
O9 C11 C12 C17 -5.9(2)
O10 C11 C12 C13 -4.5(3)
O9 C11 C12 C13 176.58(17)
C17 C12 C13 C14 -0.7(3)
C11 C12 C13 C14 176.95(18)
C12 C13 C14 C15 -0.1(3)
C13 C14 C15 N18 -177.7(2)
C13 C14 C15 C16 -0.1(3)
C14 C15 C16 C17 1.2(3)
N18 C15 C16 C17 178.8(2)
C15 C16 C17 C12 -2.0(3)
C13 C12 C17 C16 1.7(3)
C11 C12 C17 C16 -175.92(18)
